data_4133155
loop_
_publ_author_name
'Thiele, Nikki A.'
'MacMillan, Samantha N.'
'Wilson, Justin J.'

_publ_section_title
;
 Rapid Dissolution of BaSO<sub>4</sub> by Macropa, an 18-Membered
 Macrocycle with High Affinity for Ba<sup>2</sup>.
;
_journal_issue 49
_journal_name_full 'Journal of the American Chemical Society'
_journal_page_first 17071
_journal_page_last 17078
_journal_paper_doi 10.1021/jacs.8b08704
_journal_volume 140
_journal_year 2018
_chemical_absolute_configuration ad
_chemical_formula_moiety 'C32 H40 Ba N4 O13 S2, 8(H2 O)'
_chemical_formula_sum 'C32 H56 Ba N4 O21 S2'
_chemical_formula_weight 1034.26
_space_group_crystal_system orthorhombic
_space_group_IT_number 43
_space_group_name_Hall 'F 2 -2d'
_space_group_name_H-M_alt 'F d d 2'
_atom_sites_solution_hydrogens mixed
_atom_sites_solution_primary dual
_audit_creation_date 2017-10-26
_audit_creation_method
;
Olex2 1.2-ac3
(compiled 2016.08.26 svn.r3337 for Rigaku Oxford Diffraction, GUI svn.r5221)
;
_cell_angle_alpha 90
_cell_angle_beta 90
_cell_angle_gamma 90
_cell_formula_units_Z 8
_cell_length_a 28.83060(10)
_cell_length_b 21.51320(10)
_cell_length_c 13.92600(10)
_cell_measurement_reflns_used 30901
_cell_measurement_temperature 100.00(10)
_cell_measurement_theta_max 78.3370
_cell_measurement_theta_min 4.0680
_cell_volume 8637.44(8)
_computing_cell_refinement 'CrysAlisPro 1.171.39.29d (Rigaku OD, 2017)'
_computing_data_collection 'CrysAlisPro 1.171.39.29d (Rigaku OD, 2017)'
_computing_data_reduction 'CrysAlisPro 1.171.39.29d (Rigaku OD, 2017)'
_computing_molecular_graphics 'Olex2 (Dolomanov et al., 2009)'
_computing_publication_material 'Olex2 (Dolomanov et al., 2009)'
_computing_structure_refinement 'ShelXL (Sheldrick, 2015)'
_computing_structure_solution 'ShelXT (Sheldrick, 2015)'
_diffrn_ambient_environment N~2~
_diffrn_ambient_temperature 100.00(10)
_diffrn_detector 'CCD plate'
_diffrn_detector_type HyPix
_diffrn_measured_fraction_theta_full 1.000
_diffrn_measured_fraction_theta_max 1.000
_diffrn_measurement_details
;
List of Runs (angles in degrees, time in seconds):

  # Type    Start    End  Width  t~exp~   \w     \q     \k     \f   Frames
--------------------------------------------------------------------------
  1  \w    -39.00  81.00   0.50    0.62    --    0.00  57.00-120.00  240
  2  \w     91.00 150.00   0.50    2.48    --   62.87 125.00-180.00  118
  3  \w     82.00 178.00   0.50    2.48    --  125.75  50.00-120.00  192
  4  \w    100.00 178.00   0.50    2.48    --  125.75 111.00 -30.00  156
  5  \w    100.00 178.00   0.50    2.48    --  125.75 111.00 120.00  156
  6  \w     91.00 150.00   0.50    2.48    --   62.87 125.00  60.00  118
  7  \w     91.00 150.00   0.50    2.48    --   62.87 125.00 120.00  118
  8  \w     87.00 178.00   0.50    2.48    --  125.75  63.00 120.00  182
  9  \w     87.00 178.00   0.50    2.48    --  125.75  63.00  90.00  182
 10  \w     87.00 178.00   0.50    2.48    --  125.75  63.00 -90.00  182
 11  \w     82.00 178.00   0.50    2.48    --  125.75  50.00  60.00  192
 12  \w     80.00 178.00   0.50    2.48    --  125.75  77.00 -30.00  196
 13  \w     80.00 178.00   0.50    2.48    --  125.75  77.00 -60.00  196
 14  \w     80.00 178.00   0.50    2.48    --  125.75  77.00-180.00  196
 15  \w     82.00 178.00   0.50    2.48    --  125.75  50.00 -90.00  192
 16  \w     80.00 178.00   0.50    2.48    --  125.75  77.00  90.00  196
 17  \w     60.00 149.00   0.50    2.48    --  125.75 178.00  60.00  178
 18  \w     60.00 149.00   0.50    2.48    --  125.75 178.00 -30.00  178
 19  \w     60.00 149.00   0.50    2.48    --  125.75 178.00-180.00  178
 20  \w     60.00 149.00   0.50    2.48    --  125.75 178.00-150.00  178
 21  \w     62.00 178.00   0.50    2.48    --  125.75  37.00-150.00  232
 22  \w     31.00 121.00   0.50    2.48    --   62.87-125.00 -90.00  180
 23  \w     43.00 165.00   0.50    2.48    --  125.75 -63.00 -90.00  244
 24  \w     34.00 172.00   0.50    2.48    --  125.75 -77.00-120.00  276
 25  \w     43.00 165.00   0.50    2.48    --  125.75 -63.00-150.00  244
 26  \w     36.00 115.00   0.50    2.48    --  125.75-111.00 -90.00  158
 27  \w     34.00 172.00   0.50    2.48    --  125.75 -77.00  30.00  276
 28  \w     43.00 165.00   0.50    2.48    --  125.75 -63.00  30.00  244
 29  \w     35.00 178.00   0.50    2.48    --  125.75  25.00  90.00  286
 30  \w     60.00 149.00   0.50    2.48    --  125.75 178.00 150.00  178
 31  \w     35.00 178.00   0.50    2.48    --  125.75  25.00  30.00  286
 32  \w     32.00 178.00   0.50    2.48    --  125.75 -91.00-120.00  292
 33  \w     36.00 115.00   0.50    2.48    --  125.75-111.00-150.00  158
 34  \w     36.00 115.00   0.50    2.48    --  125.75-111.00 -30.00  158
 35  \w     36.00 115.00   0.50    2.48    --  125.75-111.00  90.00  158
 36  \w     32.00 178.00   0.50    2.48    --  125.75 -91.00 -30.00  292
 37  \w     36.00 115.00   0.50    2.48    --  125.75-111.00-180.00  158
 38  \w     36.00 115.00   0.50    2.48    --  125.75-111.00  30.00  158
 39  \w     36.00 115.00   0.50    2.48    --  125.75-111.00 150.00  158
 40  \w     34.00 172.00   0.50    2.48    --  125.75 -77.00 150.00  276
 41  \w     30.00 178.00   0.50    2.48    --  125.75 -12.00 120.00  296
 42  \w     32.00 178.00   0.50    2.48    --  125.75 -91.00  90.00  292
 43  \w      9.00  37.00   0.50    2.48    --   62.87  94.00-156.30   56
 44  \w      9.00  37.00   0.50    2.48    --   62.87  94.00 -85.10   56
 45  \w     11.00  45.00   0.50    2.48    --   62.87  91.00 -26.31   68
 46  \w      9.00  37.00   0.50    2.48    --   62.87  94.00  52.57   56
 47  \w      9.00  37.00   0.50    2.48    --   62.87  94.00 133.89   56
 48  \w    -94.00 -10.00   0.50    2.48    --  -62.87 125.00  60.00  168
 49  \w    -89.00 -16.00   0.50    2.48    -- -104.25 111.00  60.00  146
 50  \w   -109.00  26.00   0.50    2.48    --  -62.87  77.00  60.00  270
 51  \w    -39.00  81.00   0.50    0.62    --    0.00  57.00-180.00  240
 52  \w     -4.00  57.00   0.50    0.62    --    0.00 -99.00-180.00  122
 53  \w     -4.00  57.00   0.50    0.62    --    0.00 -99.00  30.00  122
 54  \w   -100.00 -38.00   0.50    0.62    --    0.00-178.00-180.00  124
 55  \w   -100.00 -38.00   0.50    0.62    --    0.00-178.00 -60.00  124
 56  \w   -158.00  26.00   0.50    2.48    --  -62.87 -15.00 150.00  368
 57  \w   -114.00  23.00   0.50    2.48    --  -62.87  45.00 -60.00  274
 58  \w    -98.00 -36.00   0.50    0.62    --    0.00 178.00  90.00  124
 59  \w    -98.00 -36.00   0.50    0.62    --    0.00 178.00 150.00  124
 60  \w   -177.00 -62.00   0.50    2.48    -- -104.25 -53.00-133.78  230
 61  \w   -156.00 -80.00   0.50    2.48    --  -62.87 -94.00   0.00  152
 62  \w   -148.00 -14.00   0.50    2.48    --  -62.87 -45.00  30.00  268
 63  \w   -177.00 -78.00   0.50    2.48    -- -104.25-111.00-180.00  198
;
_diffrn_measurement_device 'four-circle diffractometer'
_diffrn_measurement_device_type 'XtaLAB Synergy, Dualflex, HyPix'
_diffrn_measurement_method '\w scans'
_diffrn_orient_matrix_type 'CrysAlisPro convention (1999,Acta A55,543-557)'
_diffrn_orient_matrix_UB_11 -0.0375827000
_diffrn_orient_matrix_UB_12 -0.0431894000
_diffrn_orient_matrix_UB_13 -0.0416187000
_diffrn_orient_matrix_UB_21 -0.0361594000
_diffrn_orient_matrix_UB_22 0.0522939000
_diffrn_orient_matrix_UB_23 0.0104741000
_diffrn_orient_matrix_UB_31 0.0116408000
_diffrn_orient_matrix_UB_32 0.0229834000
_diffrn_orient_matrix_UB_33 -0.1019551000
_diffrn_radiation_monochromator mirror
_diffrn_radiation_probe x-ray
_diffrn_radiation_type CuK\a
_diffrn_radiation_wavelength 1.54184
_diffrn_reflns_av_R_equivalents 0.0259
_diffrn_reflns_av_unetI/netI 0.0120
_diffrn_reflns_Laue_measured_fraction_full 1.000
_diffrn_reflns_Laue_measured_fraction_max 1.000
_diffrn_reflns_limit_h_max 35
_diffrn_reflns_limit_h_min -35
_diffrn_reflns_limit_k_max 26
_diffrn_reflns_limit_k_min -26
_diffrn_reflns_limit_l_max 16
_diffrn_reflns_limit_l_min -16
_diffrn_reflns_number 40654
_diffrn_reflns_point_group_measured_fraction_full 0.965
_diffrn_reflns_point_group_measured_fraction_max 0.964
_diffrn_reflns_theta_full 67.684
_diffrn_reflns_theta_max 70.015
_diffrn_reflns_theta_min 4.081
_diffrn_source 'micro-focus sealed X-ray tube'
_diffrn_source_type 'PhotonJet (Cu) X-ray Source'
_exptl_absorpt_coefficient_mu 8.792
_exptl_absorpt_correction_T_max 1.000
_exptl_absorpt_correction_T_min 0.543
_exptl_absorpt_correction_type gaussian
_exptl_absorpt_process_details
;
CrysAlisPro 1.171.39.29d (Rigaku Oxford Diffraction, 2017)
Numerical absorption correction based on gaussian integration over
			a multifaceted crystal model
Empirical absorption correction using spherical harmonics,
 implemented in SCALE3 ABSPACK scaling algorithm.
;
_exptl_crystal_colour 'clear colourless'
_exptl_crystal_colour_lustre clear
_exptl_crystal_colour_primary colourless
_exptl_crystal_density_diffrn 1.591
_exptl_crystal_description needle
_exptl_crystal_F_000 4256
_exptl_crystal_size_max 0.142
_exptl_crystal_size_mid 0.035
_exptl_crystal_size_min 0.025
_refine_diff_density_max 0.320
_refine_diff_density_min -0.239
_refine_diff_density_rms 0.041
_refine_ls_abs_structure_details
;
 Flack x determined using 1795 quotients [(I+)-(I-)]/[(I+)+(I-)]
 (Parsons, Flack and Wagner, Acta Cryst. B69 (2013) 249-259).
;
_refine_ls_abs_structure_Flack -0.0120(14)
_refine_ls_extinction_method none
_refine_ls_goodness_of_fit_ref 1.133
_refine_ls_hydrogen_treatment mixed
_refine_ls_matrix_type full
_refine_ls_number_parameters 302
_refine_ls_number_reflns 3955
_refine_ls_number_restraints 11
_refine_ls_restrained_S_all 1.133
_refine_ls_R_factor_all 0.0144
_refine_ls_R_factor_gt 0.0142
_refine_ls_shift/su_max 0.001
_refine_ls_shift/su_mean 0.000
_refine_ls_structure_factor_coef Fsqd
_refine_ls_weighting_details 'w=1/[\s^2^(Fo^2^)+(0.0239P)^2^+6.9937P] where P=(Fo^2^+2Fc^2^)/3'
_refine_ls_weighting_scheme calc
_refine_ls_wR_factor_gt 0.0374
_refine_ls_wR_factor_ref 0.0375
_reflns_Friedel_coverage 0.846
_reflns_Friedel_fraction_full 0.926
_reflns_Friedel_fraction_max 0.924
_reflns_number_gt 3927
_reflns_number_total 3955
_reflns_threshold_expression 'I > 2\s(I)'
_cod_data_source_file ja8b08704_si_002.cif
_cod_data_source_block Ba-macroquin-SO3
_cod_database_code 4133155
_shelx_shelxl_version_number 2016/6
_chemical_oxdiff_formula BaC32H56N4O21S2
_shelx_space_group_comment
;
The symmetry employed for this shelxl refinement is uniquely defined
by the following loop, which should always be used as a source of
symmetry information in preference to the above space-group names.
They are only intended as comments.
;
_reflns_odcompleteness_completeness 100.00
_reflns_odcompleteness_iscentric 1
_reflns_odcompleteness_theta 69.95
_olex2_refinement_description
;
1. Fixed Uiso
 At 1.2 times of:
  All C(H) groups, All C(H,H) groups, All O(H) groups, All O(H,H) groups
2. Restrained distances
 O3_$2-H3_$2 = O9_$6-H9A_$6 = O9_$6-H9B_$6 = O10_$2-H10A_$2 = O10_$2-H10B_$2 =
 O8-H8B = O8-H8A = O11_$7-H11B_$7 = O11_$7-H11A_$7
 0.84 with sigma of 0.02
 O7-H7
 0.84 with sigma of 0.02
3.a Secondary CH2 refined with riding coordinates:
 C1(H1A,H1B), C2(H2A,H2B), C3(H3A,H3B), C4(H4A,H4B), C5(H5A,H5B), C6(H6A,H6B),
 C7(H7A,H7B)
3.b Aromatic/amide H refined with riding coordinates:
 C9(H9), C10(H10), C13(H13), C14(H14)
;
_olex2_submission_special_instructions 'No special instructions were received'
_oxdiff_exptl_absorpt_empirical_details
;
Empirical correction (ABSPACK) includes:
- Absorption correction using spherical harmonics
- Frame scaling
;
_oxdiff_exptl_absorpt_empirical_full_max 1.431
_oxdiff_exptl_absorpt_empirical_full_min 0.769

loop_
_space_group_symop_operation_xyz
'x, y, z'
'-x, -y, z'
'x+1/4, -y+1/4, z+1/4'
'-x+1/4, y+1/4, z+1/4'
'x, y+1/2, z+1/2'
'-x, -y+1/2, z+1/2'
'x+1/4, -y+3/4, z+3/4'
'-x+1/4, y+3/4, z+3/4'
'x+1/2, y, z+1/2'
'-x+1/2, -y, z+1/2'
'x+3/4, -y+1/4, z+3/4'
'-x+3/4, y+1/4, z+3/4'
'x+1/2, y+1/2, z'
'-x+1/2, -y+1/2, z'
'x+3/4, -y+3/4, z+1/4'
'-x+3/4, y+3/4, z+1/4'

loop_
_atom_site_label
_atom_site_type_symbol
_atom_site_fract_x
_atom_site_fract_y
_atom_site_fract_z
_atom_site_U_iso_or_equiv
_atom_site_adp_type
_atom_site_occupancy
_atom_site_site_symmetry_order
_atom_site_calc_flag
_atom_site_refinement_flags_posn
_atom_site_refinement_flags_adp
_atom_site_refinement_flags_occupancy
Ba Ba 0.500000 0.500000 0.31250(2) 0.01291(6) Uani 1 2 d S T P
S S 0.40947(2) 0.48956(3) 0.83664(4) 0.01608(12) Uani 1 1 d . . .
O1 O 0.42556(6) 0.42001(8) 0.24257(14) 0.0230(4) Uani 1 1 d . . .
O2 O 0.48304(6) 0.61972(8) 0.23461(15) 0.0256(4) Uani 1 1 d . . .
O3 O 0.48763(6) 0.40997(8) 0.46173(13) 0.0169(3) Uani 1 1 d D . .
H3 H 0.5045(9) 0.3805(13) 0.464(3) 0.020 Uiso 1 1 d DR . .
O4 O 0.43202(6) 0.45192(9) 0.90931(13) 0.0231(4) Uani 1 1 d . . .
O5 O 0.35954(6) 0.47800(8) 0.83292(13) 0.0207(3) Uani 1 1 d . . .
O6 O 0.41969(6) 0.55590(8) 0.84586(13) 0.0214(4) Uani 1 1 d . . .
O7 O 0.500000 0.500000 0.1200(2) 0.0299(7) Uani 1 2 d DS T P
H7 H 0.4959(11) 0.5285(15) 0.078(2) 0.036 Uiso 1 1 d DR . .
N1 N 0.40254(7) 0.55183(9) 0.28391(15) 0.0186(4) Uani 1 1 d . . .
N2 N 0.42700(7) 0.50351(8) 0.46319(16) 0.0155(4) Uani 1 1 d . . .
C1 C 0.36974(9) 0.50068(12) 0.2638(2) 0.0254(6) Uani 1 1 d . . .
H1A H 0.341140 0.518552 0.235741 0.031 Uiso 1 1 calc R . .
H1B H 0.361156 0.480725 0.325316 0.031 Uiso 1 1 calc R . .
C2 C 0.38786(10) 0.45154(14) 0.1969(2) 0.0281(6) Uani 1 1 d . . .
H2A H 0.362899 0.421576 0.181347 0.034 Uiso 1 1 calc R . .
H2B H 0.398584 0.470879 0.136329 0.034 Uiso 1 1 calc R . .
C3 C 0.43810(10) 0.36613(13) 0.1885(2) 0.0293(6) Uani 1 1 d . . .
H3A H 0.445839 0.378035 0.121711 0.035 Uiso 1 1 calc R . .
H3B H 0.411851 0.336487 0.186698 0.035 Uiso 1 1 calc R . .
C4 C 0.52079(10) 0.66350(12) 0.2354(2) 0.0296(6) Uani 1 1 d . . .
H4A H 0.528463 0.675145 0.302346 0.036 Uiso 1 1 calc R . .
H4B H 0.511874 0.701638 0.200179 0.036 Uiso 1 1 calc R . .
C5 C 0.43948(10) 0.64653(13) 0.2128(2) 0.0262(6) Uani 1 1 d . . .
H5A H 0.441660 0.670772 0.152591 0.031 Uiso 1 1 calc R . .
H5B H 0.430014 0.675050 0.265086 0.031 Uiso 1 1 calc R . .
C6 C 0.40386(9) 0.59519(13) 0.2017(2) 0.0253(5) Uani 1 1 d . . .
H6A H 0.372813 0.614168 0.193775 0.030 Uiso 1 1 calc R . .
H6B H 0.410853 0.571423 0.142580 0.030 Uiso 1 1 calc R . .
C7 C 0.38725(8) 0.58388(11) 0.37079(19) 0.0206(5) Uani 1 1 d . . .
H7A H 0.353702 0.592925 0.364999 0.025 Uiso 1 1 calc R . .
H7B H 0.403749 0.624131 0.375282 0.025 Uiso 1 1 calc R . .
C8 C 0.39533(8) 0.54795(11) 0.4624(2) 0.0169(5) Uani 1 1 d . . .
C9 C 0.37086(8) 0.56595(11) 0.54572(19) 0.0196(5) Uani 1 1 d . . .
H9 H 0.347026 0.596321 0.541447 0.023 Uiso 1 1 calc R . .
C10 C 0.38132(8) 0.53992(11) 0.63216(18) 0.0175(5) Uani 1 1 d . . .
H10 H 0.365193 0.552349 0.688465 0.021 Uiso 1 1 calc R . .
C11 C 0.41661(8) 0.49398(10) 0.63725(19) 0.0147(5) Uani 1 1 d . . .
C12 C 0.43254(8) 0.46614(11) 0.72413(18) 0.0152(4) Uani 1 1 d . . .
C13 C 0.46721(8) 0.42254(11) 0.72148(17) 0.0157(5) Uani 1 1 d . . .
H13 H 0.478746 0.405760 0.779885 0.019 Uiso 1 1 calc R . .
C14 C 0.48597(9) 0.40226(11) 0.6335(2) 0.0162(5) Uani 1 1 d . . .
H14 H 0.509077 0.370780 0.633245 0.019 Uiso 1 1 calc R . .
C15 C 0.47129(7) 0.42742(10) 0.54837(18) 0.0144(4) Uani 1 1 d . . .
C16 C 0.43699(7) 0.47591(10) 0.54880(17) 0.0138(4) Uani 1 1 d . . .
O11 O 0.51389(8) 0.40728(10) 0.97975(16) 0.0233(4) Uani 1 1 d D . .
H11A H 0.4899(10) 0.4221(16) 0.954(3) 0.028 Uiso 1 1 d DR . .
H11B H 0.5347(10) 0.4203(16) 0.944(2) 0.028 Uiso 1 1 d DR . .
O10 O 0.43351(7) 0.67667(9) 0.75183(14) 0.0254(4) Uani 1 1 d D . .
H10A H 0.4180(11) 0.6893(16) 0.706(2) 0.031 Uiso 1 1 d DR . .
H10B H 0.4241(12) 0.6409(12) 0.766(2) 0.031 Uiso 1 1 d DR . .
O8 O 0.53848(7) 0.31097(9) 0.46198(15) 0.0263(4) Uani 1 1 d D . .
H8A H 0.5238(12) 0.2785(13) 0.447(3) 0.032 Uiso 1 1 d DR . .
H8B H 0.5599(10) 0.2994(16) 0.497(2) 0.032 Uiso 1 1 d DR . .
O9 O 0.49193(10) 0.21165(12) 0.4010(2) 0.0501(7) Uani 1 1 d D . .
H9A H 0.4729(13) 0.208(2) 0.356(3) 0.060 Uiso 1 1 d DR . .
H9B H 0.4913(16) 0.1770(16) 0.430(3) 0.060 Uiso 1 1 d DR . .

loop_
_atom_site_aniso_label
_atom_site_aniso_U_11
_atom_site_aniso_U_22
_atom_site_aniso_U_33
_atom_site_aniso_U_23
_atom_site_aniso_U_13
_atom_site_aniso_U_12
Ba 0.01446(8) 0.01354(8) 0.01073(9) 0.000 0.000 0.00022(7)
S 0.0155(2) 0.0190(2) 0.0137(3) -0.0009(2) 0.00063(19) -0.0011(2)
O1 0.0228(8) 0.0227(8) 0.0234(10) -0.0038(7) -0.0074(7) -0.0018(7)
O2 0.0247(9) 0.0179(8) 0.0342(11) 0.0070(8) 0.0005(8) 0.0001(7)
O3 0.0189(8) 0.0157(8) 0.0162(9) 0.0020(6) 0.0025(7) 0.0049(7)
O4 0.0251(9) 0.0296(10) 0.0147(9) 0.0014(7) 0.0002(7) 0.0020(7)
O5 0.0169(8) 0.0275(9) 0.0176(9) -0.0012(7) 0.0023(7) -0.0028(6)
O6 0.0239(8) 0.0216(8) 0.0187(9) -0.0036(7) -0.0006(7) -0.0011(7)
O7 0.055(2) 0.0216(14) 0.0135(15) 0.000 0.000 0.0050(11)
N1 0.0180(9) 0.0211(10) 0.0167(11) 0.0044(8) -0.0006(8) 0.0011(8)
N2 0.0153(10) 0.0154(9) 0.0156(11) 0.0027(7) 0.0011(8) -0.0008(7)
C1 0.0170(12) 0.0316(15) 0.0277(16) 0.0029(10) -0.0062(11) -0.0019(9)
C2 0.0246(13) 0.0333(15) 0.0264(16) -0.0025(12) -0.0120(11) -0.0045(11)
C3 0.0328(14) 0.0242(13) 0.0308(15) -0.0076(11) -0.0056(12) -0.0053(11)
C4 0.0333(15) 0.0184(12) 0.0372(17) 0.0052(11) 0.0010(12) -0.0042(11)
C5 0.0297(13) 0.0245(12) 0.0243(14) 0.0112(10) 0.0047(11) 0.0082(10)
C6 0.0250(12) 0.0325(14) 0.0186(13) 0.0094(11) -0.0005(10) 0.0076(11)
C7 0.0218(11) 0.0206(12) 0.0196(13) 0.0054(10) 0.0021(10) 0.0051(9)
C8 0.0150(11) 0.0156(11) 0.0202(13) 0.0028(10) 0.0004(10) -0.0001(8)
C9 0.0187(11) 0.0169(10) 0.0231(14) 0.0015(9) 0.0028(10) 0.0039(8)
C10 0.0168(10) 0.0160(10) 0.0197(12) -0.0016(9) 0.0022(9) 0.0006(8)
C11 0.0135(11) 0.0139(10) 0.0168(13) 0.0004(8) 0.0000(9) -0.0043(8)
C12 0.0147(10) 0.0159(10) 0.0149(11) -0.0005(9) 0.0008(9) -0.0040(8)
C13 0.0162(10) 0.0167(10) 0.0142(12) 0.0017(9) -0.0022(9) -0.0028(9)
C14 0.0122(11) 0.0163(11) 0.0201(14) 0.0013(10) -0.0021(10) 0.0003(9)
C15 0.0122(9) 0.0137(9) 0.0172(12) 0.0002(8) 0.0004(8) -0.0022(8)
C16 0.0128(10) 0.0126(10) 0.0160(12) 0.0018(8) -0.0005(8) -0.0018(8)
O11 0.0270(10) 0.0239(10) 0.0192(11) -0.0009(8) 0.0031(9) 0.0000(9)
O10 0.0280(9) 0.0273(9) 0.0211(10) 0.0026(7) -0.0042(8) -0.0001(7)
O8 0.0269(9) 0.0209(9) 0.0312(11) -0.0030(8) -0.0101(8) 0.0068(7)
O9 0.0672(16) 0.0274(12) 0.0557(18) 0.0124(11) -0.0370(14) -0.0158(11)

loop_
_atom_type_symbol
_atom_type_description
_atom_type_scat_dispersion_real
_atom_type_scat_dispersion_imag
_atom_type_scat_source
C C 0.0181 0.0091 'International Tables Vol C Tables 4.2.6.8 and 6.1.1.4'
H H 0.0000 0.0000 'International Tables Vol C Tables 4.2.6.8 and 6.1.1.4'
Ba Ba -1.0456 8.4617 'International Tables Vol C Tables 4.2.6.8 and 6.1.1.4'
N N 0.0311 0.0180 'International Tables Vol C Tables 4.2.6.8 and 6.1.1.4'
O O 0.0492 0.0322 'International Tables Vol C Tables 4.2.6.8 and 6.1.1.4'
S S 0.3331 0.5567 'International Tables Vol C Tables 4.2.6.8 and 6.1.1.4'

loop_
_exptl_crystal_face_index_h
_exptl_crystal_face_index_k
_exptl_crystal_face_index_l
_exptl_crystal_face_perp_dist
-15 8 0 0.0037
-1 -6 8 0.0592
16 -8 -1 0.0334
-2 -1 -9 0.0723
12 11 0 0.0050
-12 -11 0 0.0191
17 -6 1 0.0241
5 -13 0 0.0229

loop_
_geom_angle_atom_site_label_1
_geom_angle_atom_site_label_2
_geom_angle_atom_site_label_3
_geom_angle
_geom_angle_site_symmetry_1
_geom_angle_site_symmetry_3
O1 Ba O1 141.01(8) 2_665 .
O1 Ba N1 114.74(5) . 2_665
O1 Ba N1 59.62(5) . .
O1 Ba N1 59.62(5) 2_665 2_665
O1 Ba N1 114.74(5) 2_665 .
O1 Ba N2 74.33(6) 2_665 2_665
O1 Ba N2 74.33(6) . .
O1 Ba N2 137.83(5) . 2_665
O1 Ba N2 137.84(5) 2_665 .
O2 Ba O1 106.32(5) 2_665 2_665
O2 Ba O1 57.58(5) . 2_665
O2 Ba O1 57.58(5) 2_665 .
O2 Ba O1 106.32(5) . .
O2 Ba O2 135.05(9) . 2_665
O2 Ba O3 71.63(5) 2_665 .
O2 Ba O3 150.48(5) . .
O2 Ba O3 150.48(5) 2_665 2_665
O2 Ba O3 71.63(5) . 2_665
O2 Ba N1 116.16(6) 2_665 .
O2 Ba N1 116.16(6) . 2_665
O2 Ba N1 57.26(5) 2_665 2_665
O2 Ba N1 57.26(5) . .
O2 Ba N2 97.17(5) . .
O2 Ba N2 114.52(5) 2_665 .
O2 Ba N2 114.52(5) . 2_665
O2 Ba N2 97.17(5) 2_665 2_665
O3 Ba O1 75.63(5) 2_665 2_665
O3 Ba O1 137.11(5) 2_665 .
O3 Ba O1 137.11(5) . 2_665
O3 Ba O1 75.62(5) . .
O3 Ba O3 86.92(7) 2_665 .
O3 Ba N1 103.15(5) 2_665 2_665
O3 Ba N1 87.83(5) 2_665 .
O3 Ba N1 87.83(5) . 2_665
O3 Ba N1 103.15(5) . .
O3 Ba N2 54.32(5) . .
O3 Ba N2 63.81(5) . 2_665
O3 Ba N2 63.81(5) 2_665 .
O3 Ba N2 54.32(5) 2_665 2_665
O7 Ba O1 70.51(4) . 2_665
O7 Ba O1 70.51(4) . .
O7 Ba O2 67.52(4) . 2_665
O7 Ba O2 67.52(4) . .
O7 Ba O3 136.54(4) . 2_665
O7 Ba O3 136.54(4) . .
O7 Ba N1 82.50(4) . .
O7 Ba N1 82.50(4) . 2_665
O7 Ba N2 134.90(4) . 2_665
O7 Ba N2 134.90(4) . .
N1 Ba N1 164.99(8) 2_665 .
N2 Ba N1 55.29(6) . .
N2 Ba N1 55.29(6) 2_665 2_665
N2 Ba N1 138.92(6) 2_665 .
N2 Ba N1 138.92(6) . 2_665
N2 Ba N2 90.21(9) 2_665 .
O4 S O5 111.79(11) . .
O4 S O6 113.15(11) . .
O4 S C12 106.84(11) . .
O5 S O6 111.56(10) . .
O5 S C12 106.82(10) . .
O6 S C12 106.19(11) . .
C2 O1 Ba 115.32(15) . .
C3 O1 Ba 117.91(14) . .
C3 O1 C2 110.0(2) . .
C4 O2 Ba 117.43(15) . .
C5 O2 Ba 127.23(15) . .
C5 O2 C4 114.0(2) . .
Ba O3 H3 119(2) . .
C15 O3 Ba 120.31(13) . .
C15 O3 H3 113(3) . .
Ba O7 H7 133(3) . .
Ba O7 H7 133(3) . 2_665
H7 O7 H7 94(6) . 2_665
C1 N1 Ba 110.01(14) . .
C6 N1 Ba 107.97(14) . .
C6 N1 C1 109.9(2) . .
C7 N1 Ba 110.03(14) . .
C7 N1 C1 108.4(2) . .
C7 N1 C6 110.59(19) . .
C8 N2 Ba 120.09(16) . .
C8 N2 C16 117.9(2) . .
C16 N2 Ba 117.18(14) . .
N1 C1 H1A 108.6 . .
N1 C1 H1B 108.6 . .
N1 C1 C2 114.8(2) . .
H1A C1 H1B 107.5 . .
C2 C1 H1A 108.6 . .
C2 C1 H1B 108.6 . .
O1 C2 C1 108.8(2) . .
O1 C2 H2A 109.9 . .
O1 C2 H2B 109.9 . .
C1 C2 H2A 109.9 . .
C1 C2 H2B 109.9 . .
H2A C2 H2B 108.3 . .
O1 C3 H3A 110.0 . .
O1 C3 H3B 110.0 . .
O1 C3 C4 108.4(2) . 2_665
H3A C3 H3B 108.4 . .
C4 C3 H3A 110.0 2_665 .
C4 C3 H3B 110.0 2_665 .
O2 C4 C3 108.5(2) . 2_665
O2 C4 H4A 110.0 . .
O2 C4 H4B 110.0 . .
C3 C4 H4A 110.0 2_665 .
C3 C4 H4B 110.0 2_665 .
H4A C4 H4B 108.4 . .
O2 C5 H5A 109.9 . .
O2 C5 H5B 109.9 . .
O2 C5 C6 109.0(2) . .
H5A C5 H5B 108.3 . .
C6 C5 H5A 109.9 . .
C6 C5 H5B 109.9 . .
N1 C6 C5 113.5(2) . .
N1 C6 H6A 108.9 . .
N1 C6 H6B 108.9 . .
C5 C6 H6A 108.9 . .
C5 C6 H6B 108.9 . .
H6A C6 H6B 107.7 . .
N1 C7 H7A 108.7 . .
N1 C7 H7B 108.7 . .
N1 C7 C8 114.32(19) . .
H7A C7 H7B 107.6 . .
C8 C7 H7A 108.7 . .
C8 C7 H7B 108.7 . .
N2 C8 C7 118.9(2) . .
N2 C8 C9 122.4(2) . .
C9 C8 C7 118.5(2) . .
C8 C9 H9 119.9 . .
C10 C9 C8 120.2(2) . .
C10 C9 H9 119.9 . .
C9 C10 H10 120.4 . .
C9 C10 C11 119.3(2) . .
C11 C10 H10 120.4 . .
C10 C11 C12 124.4(2) . .
C16 C11 C10 116.4(2) . .
C16 C11 C12 119.2(2) . .
C11 C12 S 120.60(18) . .
C13 C12 S 119.40(19) . .
C13 C12 C11 120.0(2) . .
C12 C13 H13 119.5 . .
C12 C13 C14 121.0(2) . .
C14 C13 H13 119.5 . .
C13 C14 H14 119.6 . .
C15 C14 C13 120.8(2) . .
C15 C14 H14 119.6 . .
O3 C15 C14 123.8(2) . .
O3 C15 C16 116.5(2) . .
C14 C15 C16 119.7(2) . .
N2 C16 C11 123.5(2) . .
N2 C16 C15 117.3(2) . .
C11 C16 C15 119.2(2) . .
H11A O11 H11B 102(4) . .
H10A O10 H10B 108(3) . .
H8A O8 H8B 106(3) . .
H9A O9 H9B 105(4) . .

loop_
_geom_bond_atom_site_label_1
_geom_bond_atom_site_label_2
_geom_bond_distance
_geom_bond_site_symmetry_2
Ba O1 2.9183(17) .
Ba O1 2.9182(17) 2_665
Ba O2 2.8372(17) .
Ba O2 2.8372(17) 2_665
Ba O3 2.8631(17) 2_665
Ba O3 2.8631(17) .
Ba O7 2.681(3) .
Ba N1 3.049(2) 2_665
Ba N1 3.049(2) .
Ba N2 2.973(2) 2_665
Ba N2 2.973(2) .
S O4 1.4500(19) .
S O5 1.4619(17) .
S O6 1.4629(17) .
S C12 1.775(3) .
O1 C2 1.430(3) .
O1 C3 1.429(3) .
O2 C4 1.439(3) .
O2 C5 1.415(3) .
O3 H3 0.80(2) .
O3 C15 1.349(3) .
O7 H7 0.85(2) .
O7 H7 0.85(2) 2_665
N1 C1 1.478(3) .
N1 C6 1.477(3) .
N1 C7 1.461(3) .
N2 C8 1.322(3) .
N2 C16 1.363(3) .
C1 H1A 0.9900 .
C1 H1B 0.9900 .
C1 C2 1.503(4) .
C2 H2A 0.9900 .
C2 H2B 0.9900 .
C3 H3A 0.9900 .
C3 H3B 0.9900 .
C3 C4 1.496(4) 2_665
C4 H4A 0.9900 .
C4 H4B 0.9900 .
C5 H5A 0.9900 .
C5 H5B 0.9900 .
C5 C6 1.516(4) .
C6 H6A 0.9900 .
C6 H6B 0.9900 .
C7 H7A 0.9900 .
C7 H7B 0.9900 .
C7 C8 1.510(3) .
C8 C9 1.412(4) .
C9 H9 0.9500 .
C9 C10 1.362(4) .
C10 H10 0.9500 .
C10 C11 1.420(3) .
C11 C12 1.426(4) .
C11 C16 1.419(4) .
C12 C13 1.371(3) .
C13 H13 0.9500 .
C13 C14 1.408(4) .
C14 H14 0.9500 .
C14 C15 1.371(4) .
C15 C16 1.437(3) .
O11 H11A 0.84(2) .
O11 H11B 0.83(2) .
O10 H10A 0.83(2) .
O10 H10B 0.84(2) .
O8 H8A 0.84(2) .
O8 H8B 0.82(2) .
O9 H9A 0.84(3) .
O9 H9B 0.85(3) .

loop_
_geom_hbond_atom_site_label_D
_geom_hbond_atom_site_label_H
_geom_hbond_atom_site_label_A
_geom_hbond_distance_DH
_geom_hbond_distance_HA
_geom_hbond_distance_DA
_geom_hbond_angle_DHA
_geom_hbond_site_symmetry_A
O3 H3 O8 0.80(2) 1.79(2) 2.585(2) 175(4) .
O11 H11A O4 0.84(2) 1.89(2) 2.730(3) 173(4) .
O11 H11B O6 0.83(2) 1.96(2) 2.788(3) 172(3) 2_665
O10 H10A O5 0.83(2) 2.06(2) 2.880(3) 170(3) 12_554
O8 H8A O9 0.84(2) 1.82(2) 2.662(3) 173(4) .
O8 H8B O5 0.82(2) 1.96(2) 2.781(3) 178(4) 7_554
O9 H9A O10 0.84(3) 1.96(3) 2.778(3) 165(4) 5_544
O9 H9B O11 0.85(3) 1.95(3) 2.789(3) 172(5) 6_654

loop_
_geom_torsion_atom_site_label_1
_geom_torsion_atom_site_label_2
_geom_torsion_atom_site_label_3
_geom_torsion_atom_site_label_4
_geom_torsion
_geom_torsion_site_symmetry_4
Ba O1 C2 C1 -53.9(3) .
Ba O1 C3 C4 41.8(3) 2_665
Ba O2 C4 C3 53.4(3) 2_665
Ba O2 C5 C6 -21.0(3) .
Ba O3 C15 C14 -143.40(19) .
Ba O3 C15 C16 35.7(2) .
Ba N1 C1 C2 -41.4(3) .
Ba N1 C6 C5 -55.5(2) .
Ba N1 C7 C8 -47.3(2) .
Ba N2 C8 C7 18.8(3) .
Ba N2 C8 C9 -156.91(18) .
Ba N2 C16 C11 152.96(17) .
Ba N2 C16 C15 -24.8(2) .
S C12 C13 C14 179.22(18) .
O2 C5 C6 N1 52.3(3) .
O3 C15 C16 N2 -5.5(3) .
O3 C15 C16 C11 176.60(19) .
O4 S C12 C11 178.88(18) .
O4 S C12 C13 -3.6(2) .
O5 S C12 C11 59.1(2) .
O5 S C12 C13 -123.35(19) .
O6 S C12 C11 -60.1(2) .
O6 S C12 C13 117.47(19) .
N1 C1 C2 O1 65.8(3) .
N1 C7 C8 N2 21.5(3) .
N1 C7 C8 C9 -162.6(2) .
N2 C8 C9 C10 3.9(4) .
C1 N1 C6 C5 -175.5(2) .
C1 N1 C7 C8 73.1(3) .
C2 O1 C3 C4 176.9(2) 2_665
C3 O1 C2 C1 169.7(2) .
C4 O2 C5 C6 172.9(2) .
C5 O2 C4 C3 -139.0(3) 2_665
C6 N1 C1 C2 77.3(3) .
C6 N1 C7 C8 -166.5(2) .
C7 N1 C1 C2 -161.7(2) .
C7 N1 C6 C5 64.9(3) .
C7 C8 C9 C10 -171.9(2) .
C8 N2 C16 C11 -2.6(3) .
C8 N2 C16 C15 179.6(2) .
C8 C9 C10 C11 -0.8(4) .
C9 C10 C11 C12 176.1(2) .
C9 C10 C11 C16 -3.4(3) .
C10 C11 C12 S -1.8(3) .
C10 C11 C12 C13 -179.3(2) .
C10 C11 C16 N2 5.3(3) .
C10 C11 C16 C15 -177.0(2) .
C11 C12 C13 C14 -3.2(3) .
C12 C11 C16 N2 -174.2(2) .
C12 C11 C16 C15 3.6(3) .
C12 C13 C14 C15 2.6(4) .
C13 C14 C15 O3 -179.7(2) .
C13 C14 C15 C16 1.2(3) .
C14 C15 C16 N2 173.7(2) .
C14 C15 C16 C11 -4.2(3) .
C16 N2 C8 C7 173.6(2) .
C16 N2 C8 C9 -2.1(3) .
C16 C11 C12 S 177.63(16) .
C16 C11 C12 C13 0.1(3) .

loop_
_exptl_oxdiff_crystal_face_indexfrac_h
_exptl_oxdiff_crystal_face_indexfrac_k
_exptl_oxdiff_crystal_face_indexfrac_l
_exptl_oxdiff_crystal_face_x
_exptl_oxdiff_crystal_face_y
_exptl_oxdiff_crystal_face_z
-15.4184 7.9112 0.1137 0.2330 0.9724 -0.0093
-1.2158 -5.8469 8.1892 -0.0426 -0.1760 -0.9835
15.6124 -7.6465 -0.5758 -0.2325 -0.9704 0.0647
-2.2460 -1.0170 -8.9506 0.5008 -0.0657 0.8630
12.1045 10.6448 0.2182 -0.9237 0.1213 0.3633
-12.0963 -10.6550 -0.0555 0.9171 -0.1204 -0.3800
16.9983 -5.9924 1.0044 -0.4218 -0.9175 -0.0423
5.0000 -12.9998 0.0047 0.3733 -0.8606 -0.2411
